data_9011107
loop_
_publ_author_name
'Smolin, Y. I.'
'Shepelev, Y. F.'

_publ_section_title
;
 The crystal structures of the rare earth pyrosilicates
;
_journal_name_full 'Acta Crystallographica, Section B'
_journal_page_first 484
_journal_page_last 492
_journal_paper_doi 10.1107/S0567740870002698
_journal_volume 26
_journal_year 1970
_chemical_formula_structural Nd2Si2O7
_chemical_formula_sum 'Nd2 O7 Si2'
_space_group_IT_number 19
_symmetry_space_group_name_Hall 'P 2ac 2ab'
_symmetry_space_group_name_H-M 'P 21 21 21'
_cell_angle_alpha 90
_cell_angle_beta 90
_cell_angle_gamma 90
_cell_length_a 5.394
_cell_length_b 12.95
_cell_length_c 8.72
_cell_formula_units_Z 4
_cell_volume 609.112
_database_code_amcsd 0009373
_exptl_crystal_density_diffrn 4.980
_cod_original_formula_sum 'Nd2 Si2 O7'
_cod_database_code 9011107
_amcsd_formula_title Nd2Si2O7

loop_
_space_group_symop_operation_xyz
x,y,z
-x,1/2+y,1/2-z
1/2+x,1/2-y,-z
1/2-x,-y,1/2+z

loop_
_atom_site_label
_atom_site_fract_x
_atom_site_fract_y
_atom_site_fract_z
_atom_site_U_iso_or_equiv
Nd1 0.24736 0.48136 0.69325 0.00570
Nd2 0.75719 0.65960 0.89617 0.00570
Si1 0.72700 0.57180 0.49940 0.00659
Si2 0.72670 0.72480 0.24820 0.00659
O1 0.72100 0.68400 0.42580 0.00760
O2 0.50000 0.50930 0.41960 0.00836
O3 0.97320 0.49870 0.48250 0.01140
O4 0.64470 0.58010 0.67910 0.01697
O5 0.50340 0.67050 0.14300 0.00684
O6 0.98020 0.69850 0.15740 0.01127
O7 0.64700 0.84410 0.24600 0.01216

loop_
_cod_related_entry_id
_cod_related_entry_database
_cod_related_entry_code
1 AMCSD 0009373
